data_1569077
loop_
_publ_author_name
'Beckett, Michael A.'
'Coles, Simon J.'
'Horton, Peter N.'
'Rixon, Thomas A.'

_publ_section_title
;
 Structural (XRD) Characterization and an Analysis of H-Bonding Motifs in
 Some Tetrahydroxidohexaoxidopentaborate(1-) Salts of <i>N</i>-Substituted
 Guanidinium Cations.
;
_journal_issue 7
_journal_name_full 'Molecules (Basel, Switzerland)'
_journal_page_first 3273
_journal_paper_doi 10.3390/molecules28073273
_journal_volume 28
_journal_year 2023
_chemical_formula_moiety 'B5 H4 O10, H2 O, C2 H8 N3'
_chemical_formula_sum 'C2 H14 B5 N3 O11'
_chemical_formula_weight 310.21
_space_group_crystal_system monoclinic
_space_group_IT_number 14
_space_group_name_Hall '-P 2ybc'
_space_group_name_H-M_alt 'P 1 21/c 1'
_atom_sites_solution_hydrogens mixed
_atom_sites_solution_primary dual
_audit_creation_date 2019-11-21
_audit_creation_method
;
Olex2 1.3
(compiled 2019.09.11 svn.r3662 for OlexSys, GUI svn.r5938)
;
_cell_angle_alpha 90
_cell_angle_beta 96.101(2)
_cell_angle_gamma 90
_cell_formula_units_Z 4
_cell_length_a 9.9962(2)
_cell_length_b 10.9047(2)
_cell_length_c 11.7215(2)
_cell_measurement_reflns_used 14324
_cell_measurement_temperature 100(2)
_cell_measurement_theta_max 31.5450
_cell_measurement_theta_min 2.4940
_cell_volume 1270.47(4)
_computing_cell_refinement 'CrysAlisPro 1.171.40.53 (Rigaku OD, 2019)'
_computing_data_collection 'CrysAlisPro 1.171.40.53 (Rigaku OD, 2019)'
_computing_data_reduction 'CrysAlisPro 1.171.40.53 (Rigaku OD, 2019)'
_computing_molecular_graphics 'Olex2 1.3 (Dolomanov et al., 2009)'
_computing_publication_material 'Olex2 1.3 (Dolomanov et al., 2009)'
_computing_structure_refinement 'ShelXL 2018/3 (Sheldrick, 2015)'
_computing_structure_solution 'SHELXT 2018/2 (Sheldrick, 2018)'
_diffrn_ambient_temperature 100(2)
_diffrn_detector 'hybrid pixel detector'
_diffrn_detector_area_resol_mean 10
_diffrn_detector_dtime 0.000
_diffrn_detector_type 'Rigaku, HyPix 6000'
_diffrn_measured_fraction_theta_full 0.992
_diffrn_measured_fraction_theta_max 0.993
_diffrn_measurement_details
;
List of Runs (angles in degrees, time in seconds):

  # Type    Start    End  Width  t~exp~   \w     \q     \k     \f   Frames
--------------------------------------------------------------------------
  1  \w    -84.00  36.00   0.50    0.50    --    5.00 -57.00-150.00  240
  2  \w    -39.00  82.00   0.50    0.50    --   -7.80  57.00  30.00  242
  3  \w    -40.00  82.00   0.50    0.50    --   -7.80  60.00  90.00  244
  4  \w    -84.00  -7.00   0.50    0.50    --    5.00 -38.00 -60.00  154
;
_diffrn_measurement_device 'four-circle diffractometer'
_diffrn_measurement_device_details 'Rigaku, AFC12 \k goniometer'
_diffrn_measurement_device_type
'Rigaku FRE+ equipped with VHF Varimax confocal mirrors and an AFC12 goniometer and HyPix 6000 detector'
_diffrn_measurement_method 'profile data from \w-scans'
_diffrn_measurement_specimen_support 'MiTeGen MicroLoop'
_diffrn_orient_matrix_type 'CrysAlisPro convention (1999,Acta A55,543-557)'
_diffrn_orient_matrix_UB_11 -0.0306273000
_diffrn_orient_matrix_UB_12 -0.0401169000
_diffrn_orient_matrix_UB_13 -0.0427545000
_diffrn_orient_matrix_UB_21 0.0640164000
_diffrn_orient_matrix_UB_22 -0.0133100000
_diffrn_orient_matrix_UB_23 -0.0179177000
_diffrn_orient_matrix_UB_31 0.0075552000
_diffrn_orient_matrix_UB_32 -0.0494661000
_diffrn_orient_matrix_UB_33 0.0393900000
_diffrn_radiation_collimation 0.2
_diffrn_radiation_monochromator 'Confocal mirrors, VHF Varimax'
_diffrn_radiation_probe x-ray
_diffrn_radiation_type 'Mo K\a'
_diffrn_radiation_wavelength 0.71075
_diffrn_radiation_xray_symbol K-L~3~
_diffrn_reflns_av_R_equivalents 0.0115
_diffrn_reflns_av_unetI/netI 0.0071
_diffrn_reflns_Laue_measured_fraction_full 0.992
_diffrn_reflns_Laue_measured_fraction_max 0.993
_diffrn_reflns_limit_h_max 12
_diffrn_reflns_limit_h_min -12
_diffrn_reflns_limit_k_max 14
_diffrn_reflns_limit_k_min -14
_diffrn_reflns_limit_l_max 15
_diffrn_reflns_limit_l_min -15
_diffrn_reflns_number 17592
_diffrn_reflns_point_group_measured_fraction_full 0.992
_diffrn_reflns_point_group_measured_fraction_max 0.993
_diffrn_reflns_theta_full 25.242
_diffrn_reflns_theta_max 27.485
_diffrn_reflns_theta_min 2.558
_diffrn_source 'Rotating Anode'
_diffrn_source_current 55.0
_diffrn_source_power 2.475
_diffrn_source_target Mo
_diffrn_source_type 'Rigaku FRE+'
_diffrn_source_voltage 45.0
_exptl_absorpt_coefficient_mu 0.151
_exptl_absorpt_correction_T_max 1.00000
_exptl_absorpt_correction_T_min 0.94687
_exptl_absorpt_correction_type multi-scan
_exptl_absorpt_process_details
;
CrysAlisPro 1.171.40.53 (Rigaku Oxford Diffraction, 2019)
Empirical absorption correction using spherical harmonics,
 implemented in SCALE3 ABSPACK scaling algorithm.
;
_exptl_crystal_colour colourless
_exptl_crystal_colour_primary colourless
_exptl_crystal_density_diffrn 1.622
_exptl_crystal_description block
_exptl_crystal_F_000 640
_exptl_crystal_recrystallization_method 'The material was recrystallised from water'
_exptl_crystal_size_max 0.4
_exptl_crystal_size_mid 0.4
_exptl_crystal_size_min 0.2
_refine_diff_density_max 0.246
_refine_diff_density_min -0.233
_refine_diff_density_rms 0.040
_refine_ls_extinction_method none
_refine_ls_goodness_of_fit_ref 1.071
_refine_ls_hydrogen_treatment mixed
_refine_ls_matrix_type full
_refine_ls_number_parameters 235
_refine_ls_number_reflns 2893
_refine_ls_number_restraints 0
_refine_ls_restrained_S_all 1.071
_refine_ls_R_factor_all 0.0275
_refine_ls_R_factor_gt 0.0267
_refine_ls_shift/su_max 0.000
_refine_ls_shift/su_mean 0.000
_refine_ls_structure_factor_coef Fsqd
_refine_ls_weighting_details 'w=1/[\s^2^(Fo^2^)+(0.0414P)^2^+0.4187P] where P=(Fo^2^+2Fc^2^)/3'
_refine_ls_weighting_scheme calc
_refine_ls_wR_factor_gt 0.0737
_refine_ls_wR_factor_ref 0.0743
_reflns_Friedel_coverage 0.000
_reflns_number_gt 2810
_reflns_number_total 2893
_reflns_threshold_expression 'I > 2\s(I)'
_cod_data_source_file MAB1.cif
_cod_data_source_block MAB1
_cod_database_code 1569077
_shelx_shelxl_version_number 2018/3
_chemical_oxdiff_formula 'C8 H48 B20 N12 O40 '
_chemical_oxdiff_usercomment 'MAB/TR/MeGuanB5 (block)'
_shelx_space_group_comment
;
The symmetry employed for this shelxl refinement is uniquely defined
by the following loop, which should always be used as a source of
symmetry information in preference to the above space-group names.
They are only intended as comments.
;
_shelx_estimated_absorpt_t_max 0.970
_shelx_estimated_absorpt_t_min 0.942
_reflns_odcompleteness_completeness 99.25
_reflns_odcompleteness_iscentric 1
_reflns_odcompleteness_theta 27.42
_olex2_refinement_description
;
1. Fixed Uiso
 At 1.5 times of:
  All C(H,H,H) groups
2.a Idealised Me refined as rotating group:
 C2(H2C,H2D,H2E)
;
_olex2_diffrn_ambient_temperature_device 'Oxford Cryosystems'
_olex2_exptl_crystal_mounting_method 'The crystal was mounted on a MITIGEN holder in perfluoroether oil'
_olex2_submission_original_sample_id MAB/TR/MeGaunB5
_olex2_submission_special_instructions 'No special instructions were received'
_oxdiff_exptl_absorpt_empirical_details
;
Empirical correction (ABSPACK) includes:
- Absorption correction using spherical harmonics
- Frame scaling
- Detector area scaling
- B-factor correction
;
_oxdiff_exptl_absorpt_empirical_full_max 1.154
_oxdiff_exptl_absorpt_empirical_full_min 0.802

loop_
_space_group_symop_operation_xyz
'x, y, z'
'-x, y+1/2, -z+1/2'
'-x, -y, -z'
'x, -y-1/2, z-1/2'

loop_
_atom_site_label
_atom_site_type_symbol
_atom_site_fract_x
_atom_site_fract_y
_atom_site_fract_z
_atom_site_U_iso_or_equiv
_atom_site_adp_type
_atom_site_occupancy
_atom_site_site_symmetry_order
_atom_site_calc_flag
_atom_site_refinement_flags_posn
_atom_site_refinement_flags_adp
_atom_site_refinement_flags_occupancy
_atom_site_disorder_assembly
_atom_site_disorder_group
O1 O 0.05353(6) 0.64527(6) 0.22825(5) 0.01094(14) Uani 1 1 d . . . . .
O2 O -0.09449(6) 0.53081(6) 0.09368(5) 0.01212(14) Uani 1 1 d . . . . .
O3 O 0.07488(6) 0.42421(6) 0.21436(5) 0.01014(14) Uani 1 1 d . . . . .
O4 O 0.26855(6) 0.55018(6) 0.26571(5) 0.01037(14) Uani 1 1 d . . . . .
O5 O 0.33137(6) 0.50787(6) 0.46442(5) 0.01239(14) Uani 1 1 d . . . . .
O6 O 0.09835(6) 0.52429(6) 0.39602(5) 0.01069(14) Uani 1 1 d . . . . .
O7 O -0.14338(6) 0.73568(6) 0.13245(6) 0.01404(15) Uani 1 1 d . . . . .
H7 H -0.1194(16) 0.7943(15) 0.1771(14) 0.033(4) Uiso 1 1 d . . . . .
O8 O -0.06754(7) 0.32045(6) 0.06839(6) 0.01597(15) Uani 1 1 d . . . . .
H8 H -0.0360(16) 0.2543(16) 0.1011(14) 0.036(4) Uiso 1 1 d . . . . .
O9 O 0.49581(6) 0.53345(6) 0.33328(6) 0.01399(15) Uani 1 1 d . . . . .
H9 H 0.5443(17) 0.5197(15) 0.3934(15) 0.038(4) Uiso 1 1 d . . . . .
O10 O 0.16992(6) 0.49072(7) 0.59368(5) 0.01375(15) Uani 1 1 d . . . . .
H10 H 0.0851(18) 0.4890(16) 0.5983(14) 0.039(4) Uiso 1 1 d . . . . .
B1 B 0.12442(9) 0.53638(9) 0.27404(8) 0.00919(18) Uani 1 1 d . . . . .
B2 B -0.05820(9) 0.63834(9) 0.15108(8) 0.01058(19) Uani 1 1 d . . . . .
B3 B -0.02593(10) 0.42436(9) 0.12667(8) 0.01108(19) Uani 1 1 d . . . . .
B4 B 0.36466(10) 0.53063(9) 0.35371(8) 0.01017(18) Uani 1 1 d . . . . .
B5 B 0.19651(10) 0.50757(9) 0.48339(8) 0.01046(19) Uani 1 1 d . . . . .
O11 O 0.28065(8) 0.83216(8) 0.25674(7) 0.02606(19) Uani 1 1 d . . . . .
H11A H 0.2541(16) 0.8896(16) 0.2062(14) 0.039(4) Uiso 1 1 d . . . . .
H11B H 0.2191(18) 0.7746(19) 0.2401(15) 0.051(5) Uiso 1 1 d . . . . .
N1 N 0.50960(8) 0.82411(8) 0.42075(7) 0.01488(17) Uani 1 1 d . . . . .
H1 H 0.4438(15) 0.8257(14) 0.3626(13) 0.028(4) Uiso 1 1 d . . . . .
N2 N 0.35064(8) 0.87618(9) 0.54005(7) 0.01774(18) Uani 1 1 d . . . . .
H2A H 0.3297(14) 0.8904(13) 0.6089(12) 0.024(3) Uiso 1 1 d . . . . .
H2B H 0.2915(15) 0.8721(14) 0.4815(13) 0.029(4) Uiso 1 1 d . . . . .
N3 N 0.57136(8) 0.85245(8) 0.61494(7) 0.01586(17) Uani 1 1 d . . . . .
H3A H 0.6561(15) 0.8351(14) 0.6063(12) 0.027(3) Uiso 1 1 d . . . . .
H3B H 0.5488(13) 0.8800(13) 0.6799(12) 0.023(3) Uiso 1 1 d . . . . .
C1 C 0.47756(9) 0.85071(8) 0.52504(8) 0.01274(18) Uani 1 1 d . . . . .
C2 C 0.64733(9) 0.80453(9) 0.39472(8) 0.01604(19) Uani 1 1 d . . . . .
H2C H 0.681645 0.727673 0.429940 0.024 Uiso 1 1 calc R U . . .
H2D H 0.703908 0.872844 0.425318 0.024 Uiso 1 1 calc R U . . .
H2E H 0.649049 0.799896 0.311393 0.024 Uiso 1 1 calc R U . . .

loop_
_atom_site_aniso_label
_atom_site_aniso_U_11
_atom_site_aniso_U_22
_atom_site_aniso_U_33
_atom_site_aniso_U_23
_atom_site_aniso_U_13
_atom_site_aniso_U_12
O1 0.0103(3) 0.0094(3) 0.0122(3) -0.0004(2) -0.0031(2) 0.0004(2)
O2 0.0118(3) 0.0110(3) 0.0124(3) -0.0005(2) -0.0039(2) 0.0004(2)
O3 0.0099(3) 0.0089(3) 0.0110(3) 0.0003(2) -0.0018(2) -0.0001(2)
O4 0.0077(3) 0.0143(3) 0.0089(3) 0.0014(2) -0.0001(2) -0.0005(2)
O5 0.0070(3) 0.0207(3) 0.0091(3) 0.0019(2) -0.0006(2) 0.0004(2)
O6 0.0068(3) 0.0164(3) 0.0087(3) 0.0001(2) 0.0002(2) 0.0002(2)
O7 0.0126(3) 0.0113(3) 0.0169(3) -0.0024(3) -0.0050(2) 0.0021(2)
O8 0.0178(3) 0.0111(3) 0.0173(3) -0.0006(3) -0.0056(3) -0.0002(3)
O9 0.0077(3) 0.0235(4) 0.0105(3) 0.0027(3) -0.0004(2) 0.0000(2)
O10 0.0080(3) 0.0237(4) 0.0094(3) 0.0006(2) 0.0003(2) -0.0004(2)
B1 0.0076(4) 0.0108(4) 0.0088(4) 0.0003(3) -0.0009(3) -0.0002(3)
B2 0.0094(4) 0.0120(4) 0.0101(4) 0.0014(3) 0.0000(3) -0.0003(3)
B3 0.0108(4) 0.0119(5) 0.0105(4) 0.0009(3) 0.0009(3) -0.0010(3)
B4 0.0094(4) 0.0102(4) 0.0107(4) 0.0001(3) 0.0004(3) -0.0002(3)
B5 0.0086(4) 0.0119(4) 0.0107(4) -0.0006(3) 0.0000(3) 0.0000(3)
O11 0.0258(4) 0.0226(4) 0.0268(4) 0.0091(3) -0.0111(3) -0.0083(3)
N1 0.0134(4) 0.0195(4) 0.0112(4) -0.0016(3) -0.0009(3) 0.0025(3)
N2 0.0112(4) 0.0278(5) 0.0138(4) -0.0027(3) -0.0009(3) 0.0032(3)
N3 0.0107(4) 0.0252(4) 0.0115(4) -0.0015(3) 0.0001(3) 0.0026(3)
C1 0.0129(4) 0.0121(4) 0.0130(4) 0.0008(3) 0.0003(3) 0.0001(3)
C2 0.0157(4) 0.0183(4) 0.0145(4) -0.0009(3) 0.0036(3) 0.0014(3)

loop_
_atom_type_symbol
_atom_type_description
_atom_type_scat_dispersion_real
_atom_type_scat_dispersion_imag
_atom_type_scat_source
C C 0.0033 0.0016 'International Tables Vol C Tables 4.2.6.8 and 6.1.1.4'
H H 0.0000 0.0000 'International Tables Vol C Tables 4.2.6.8 and 6.1.1.4'
B B 0.0013 0.0007 'International Tables Vol C Tables 4.2.6.8 and 6.1.1.4'
N N 0.0061 0.0033 'International Tables Vol C Tables 4.2.6.8 and 6.1.1.4'
O O 0.0106 0.0060 'International Tables Vol C Tables 4.2.6.8 and 6.1.1.4'

loop_
_geom_angle_atom_site_label_1
_geom_angle_atom_site_label_2
_geom_angle_atom_site_label_3
_geom_angle
_geom_angle_site_symmetry_1
_geom_angle_site_symmetry_3
_geom_angle_publ_flag
B2 O1 B1 122.15(7) . . ?
B2 O2 B3 118.68(7) . . ?
B3 O3 B1 122.94(7) . . ?
B4 O4 B1 124.00(7) . . ?
B5 O5 B4 118.72(7) . . ?
B5 O6 B1 123.57(7) . . ?
B2 O7 H7 111.0(11) . . ?
B3 O8 H8 113.2(11) . . ?
B4 O9 H9 109.6(12) . . ?
B5 O10 H10 111.0(11) . . ?
O1 B1 O3 112.18(7) . . ?
O1 B1 O4 109.63(7) . . ?
O1 B1 O6 107.38(7) . . ?
O3 B1 O6 107.44(7) . . ?
O4 B1 O3 109.80(7) . . ?
O4 B1 O6 110.37(7) . . ?
O1 B2 O2 121.66(8) . . ?
O1 B2 O7 121.13(8) . . ?
O7 B2 O2 117.10(8) . . ?
O3 B3 O2 121.18(8) . . ?
O3 B3 O8 122.60(8) . . ?
O8 B3 O2 116.20(8) . . ?
O4 B4 O5 121.19(8) . . ?
O4 B4 O9 118.94(8) . . ?
O9 B4 O5 119.87(8) . . ?
O6 B5 O5 121.09(8) . . ?
O6 B5 O10 122.58(8) . . ?
O10 B5 O5 116.33(8) . . ?
H11A O11 H11B 101.7(15) . . ?
C1 N1 H1 117.9(9) . . ?
C1 N1 C2 123.39(8) . . ?
C2 N1 H1 118.5(9) . . ?
H2A N2 H2B 122.6(13) . . ?
C1 N2 H2A 119.2(9) . . ?
C1 N2 H2B 118.0(10) . . ?
H3A N3 H3B 121.0(12) . . ?
C1 N3 H3A 120.5(9) . . ?
C1 N3 H3B 118.1(9) . . ?
N1 C1 N2 119.65(8) . . ?
N1 C1 N3 120.80(8) . . ?
N2 C1 N3 119.55(8) . . ?
N1 C2 H2C 109.5 . . ?
N1 C2 H2D 109.5 . . ?
N1 C2 H2E 109.5 . . ?
H2C C2 H2D 109.5 . . ?
H2C C2 H2E 109.5 . . ?
H2D C2 H2E 109.5 . . ?

loop_
_geom_bond_atom_site_label_1
_geom_bond_atom_site_label_2
_geom_bond_distance
_geom_bond_site_symmetry_2
_geom_bond_publ_flag
O1 B1 1.4558(11) . ?
O1 B2 1.3626(11) . ?
O2 B2 1.3811(11) . ?
O2 B3 1.3821(12) . ?
O3 B1 1.4687(11) . ?
O3 B3 1.3608(11) . ?
O4 B1 1.4622(10) . ?
O4 B4 1.3497(11) . ?
O5 B4 1.3958(11) . ?
O5 B5 1.3895(11) . ?
O6 B1 1.4862(11) . ?
O6 B5 1.3532(11) . ?
O7 H7 0.845(17) . ?
O7 B2 1.3637(11) . ?
O8 H8 0.861(17) . ?
O8 B3 1.3651(12) . ?
O9 H9 0.825(17) . ?
O9 B4 1.3578(11) . ?
O10 H10 0.855(18) . ?
O10 B5 1.3597(11) . ?
O11 H11A 0.883(18) . ?
O11 H11B 0.89(2) . ?
N1 H1 0.895(15) . ?
N1 C1 1.3282(12) . ?
N1 C2 1.4572(12) . ?
N2 H2A 0.868(14) . ?
N2 H2B 0.858(15) . ?
N2 C1 1.3286(12) . ?
N3 H3A 0.884(15) . ?
N3 H3B 0.870(14) . ?
N3 C1 1.3342(12) . ?
C2 H2C 0.9800 . ?
C2 H2D 0.9800 . ?
C2 H2E 0.9800 . ?

loop_
_geom_hbond_atom_site_label_D
_geom_hbond_atom_site_label_H
_geom_hbond_atom_site_label_A
_geom_hbond_distance_DH
_geom_hbond_distance_HA
_geom_hbond_distance_DA
_geom_hbond_angle_DHA
_geom_hbond_site_symmetry_A
_geom_hbond_publ_flag
O7 H7 O3 0.845(17) 1.924(17) 2.7674(9) 175.8(16) 2 yes
O8 H8 O1 0.861(17) 2.350(17) 3.0462(9) 138.3(14) 2_545 yes
O9 H9 O5 0.825(17) 1.994(18) 2.8177(9) 177.0(17) 3_666 yes
O10 H10 O6 0.855(18) 1.848(18) 2.7022(9) 176.4(17) 3_566 yes
O11 H11A O10 0.883(18) 1.979(18) 2.8564(10) 172.3(15) 4_575 yes
O11 H11B O1 0.89(2) 2.17(2) 3.0428(10) 169.2(16) . yes
O11 H11B O4 0.89(2) 2.51(2) 3.0795(10) 122.8(15) . yes
N1 H1 O11 0.895(15) 1.943(15) 2.8295(11) 170.2(14) . yes
N2 H2A O4 0.868(14) 2.101(15) 2.9624(10) 171.5(13) 4_576 yes
N2 H2B O8 0.858(15) 2.322(15) 3.0379(11) 141.1(13) 2 yes
N3 H3A O7 0.884(15) 2.140(15) 2.9954(10) 162.8(13) 4_676 yes
N3 H3B O9 0.870(14) 2.146(15) 3.0132(10) 174.1(13) 4_576 yes

loop_
_geom_torsion_atom_site_label_1
_geom_torsion_atom_site_label_2
_geom_torsion_atom_site_label_3
_geom_torsion_atom_site_label_4
_geom_torsion
_geom_torsion_site_symmetry_1
_geom_torsion_site_symmetry_2
_geom_torsion_site_symmetry_3
_geom_torsion_site_symmetry_4
_geom_torsion_publ_flag
B1 O1 B2 O2 -13.84(13) . . . . ?
B1 O1 B2 O7 162.17(8) . . . . ?
B1 O3 B3 O2 -4.55(12) . . . . ?
B1 O3 B3 O8 177.13(8) . . . . ?
B1 O4 B4 O5 -6.99(13) . . . . ?
B1 O4 B4 O9 173.07(8) . . . . ?
B1 O6 B5 O5 3.89(13) . . . . ?
B1 O6 B5 O10 -176.69(8) . . . . ?
B2 O1 B1 O3 9.07(11) . . . . ?
B2 O1 B1 O4 131.33(8) . . . . ?
B2 O1 B1 O6 -108.75(8) . . . . ?
B2 O2 B3 O3 0.46(13) . . . . ?
B2 O2 B3 O8 178.88(7) . . . . ?
B3 O2 B2 O1 8.68(13) . . . . ?
B3 O2 B2 O7 -167.49(8) . . . . ?
B3 O3 B1 O1 -0.07(11) . . . . ?
B3 O3 B1 O4 -122.23(8) . . . . ?
B3 O3 B1 O6 117.72(8) . . . . ?
B4 O4 B1 O1 129.99(8) . . . . ?
B4 O4 B1 O3 -106.35(9) . . . . ?
B4 O4 B1 O6 11.91(11) . . . . ?
B4 O5 B5 O6 2.48(13) . . . . ?
B4 O5 B5 O10 -176.98(8) . . . . ?
B5 O5 B4 O4 -1.03(13) . . . . ?
B5 O5 B4 O9 178.91(8) . . . . ?
B5 O6 B1 O1 -129.81(8) . . . . ?
B5 O6 B1 O3 109.33(9) . . . . ?
B5 O6 B1 O4 -10.36(11) . . . . ?
C2 N1 C1 N2 175.01(9) . . . . ?
C2 N1 C1 N3 -4.83(14) . . . . ?
